data_4081916
loop_
_publ_author_name
'Wright, James R.'
'Young, Paul C.'
'Lucas, Nigel T.'
'Lee, Ai-Lan'
'Crowley, James D.'

_publ_section_title
;
 Gold(I) and Palladium(II) Complexes of 1,3,4-Trisubstituted
 1,2,3-Triazol-5-ylidene &#x201C;Click&#x201D; Carbenes: Systematic Study
 of the Electronic and Steric Influence on Catalytic Activity
;
_journal_issue 23
_journal_name_full Organometallics
_journal_page_first 7065
_journal_paper_doi 10.1021/om400773n
_journal_volume 32
_journal_year 2013
_chemical_formula_moiety 'C21 H25 Au Cl N3'
_chemical_formula_sum 'C21 H25 Au Cl N3'
_chemical_formula_weight 551.86
_chemical_name_systematic
; 
 ? 
;
_space_group_IT_number 14
_symmetry_cell_setting monoclinic
_symmetry_space_group_name_Hall '-P 2yn'
_symmetry_space_group_name_H-M 'P 1 21/n 1'
_atom_sites_solution_hydrogens geom
_atom_sites_solution_primary direct
_atom_sites_solution_secondary difmap
_audit_block_code JRW_102
_audit_creation_method SHELXL-97
_cell_angle_alpha 90.00
_cell_angle_beta 91.510(4)
_cell_angle_gamma 90.00
_cell_formula_units_Z 4
_cell_length_a 6.3539(5)
_cell_length_b 15.6097(12)
_cell_length_c 20.9857(17)
_cell_measurement_reflns_used 9980
_cell_measurement_temperature 93(2)
_cell_measurement_theta_max 26.23
_cell_measurement_theta_min 2.34
_cell_volume 2080.7(3)
_computing_cell_refinement 'SAINT (Bruker, 2006)'
_computing_data_collection 'APEX2 (Bruker, 2006)'
_computing_data_reduction 'SAINT (Bruker, 2006)'
_computing_molecular_graphics 'ORTEP-3 (Farrugia, 2008)'
_computing_publication_material 'enCIFer (2011)'
_computing_structure_refinement 'SHELXL-97 (Sheldrick, 2008)'
_computing_structure_solution 'SHELXS-97 (Sheldrick, 2008)'
_diffrn_ambient_temperature 93(2)
_diffrn_measured_fraction_theta_full 0.992
_diffrn_measured_fraction_theta_max 0.992
_diffrn_measurement_device_type 'Bruker Kappa X8 ApexII CCD'
_diffrn_measurement_method '\f and \w scans'
_diffrn_radiation_monochromator graphite
_diffrn_radiation_source 'fine-focus sealed tube'
_diffrn_radiation_type MoK\a
_diffrn_radiation_wavelength 0.71073
_diffrn_reflns_av_R_equivalents 0.0587
_diffrn_reflns_av_sigmaI/netI 0.0366
_diffrn_reflns_limit_h_max 7
_diffrn_reflns_limit_h_min -7
_diffrn_reflns_limit_k_max 19
_diffrn_reflns_limit_k_min -19
_diffrn_reflns_limit_l_max 26
_diffrn_reflns_limit_l_min -26
_diffrn_reflns_number 46046
_diffrn_reflns_theta_full 26.43
_diffrn_reflns_theta_max 26.43
_diffrn_reflns_theta_min 3.19
_diffrn_standards_number 0
_exptl_absorpt_coefficient_mu 7.208
_exptl_absorpt_correction_T_max 0.5963
_exptl_absorpt_correction_T_min 0.1026
_exptl_absorpt_correction_type multi-scan
_exptl_absorpt_process_details 'SADABS (Bruker, 2008)'
_exptl_crystal_colour colourless
_exptl_crystal_density_diffrn 1.762
_exptl_crystal_density_method 'not measured'
_exptl_crystal_description 'irregular plate'
_exptl_crystal_F_000 1072
_exptl_crystal_size_max 0.58
_exptl_crystal_size_mid 0.38
_exptl_crystal_size_min 0.08
_refine_diff_density_max 2.984
_refine_diff_density_min -1.516
_refine_diff_density_rms 0.194
_refine_ls_extinction_method none
_refine_ls_goodness_of_fit_ref 1.034
_refine_ls_hydrogen_treatment constr
_refine_ls_matrix_type full
_refine_ls_number_parameters 242
_refine_ls_number_reflns 4221
_refine_ls_number_restraints 96
_refine_ls_restrained_S_all 1.053
_refine_ls_R_factor_all 0.0574
_refine_ls_R_factor_gt 0.0450
_refine_ls_shift/su_max 0.001
_refine_ls_shift/su_mean 0.000
_refine_ls_structure_factor_coef Fsqd
_refine_ls_weighting_details 'calc w=1/[\s^2^(Fo^2^)+(0.0474P)^2^+21.5631P] where P=(Fo^2^+2Fc^2^)/3'
_refine_ls_weighting_scheme calc
_refine_ls_wR_factor_gt 0.1048
_refine_ls_wR_factor_ref 0.1147
_reflns_number_gt 3563
_reflns_number_total 4221
_reflns_threshold_expression >2sigma(I)
_cod_data_source_file om400773n_si_002.cif
_cod_data_source_block 7f
_cod_original_sg_symbol_H-M 'P 21/n'
_cod_database_code 4081916

loop_
_symmetry_equiv_pos_as_xyz
'x, y, z'
'-x+1/2, y+1/2, -z+1/2'
'-x, -y, -z'
'x-1/2, -y-1/2, z-1/2'

loop_
_atom_site_label
_atom_site_type_symbol
_atom_site_fract_x
_atom_site_fract_y
_atom_site_fract_z
_atom_site_U_iso_or_equiv
_atom_site_adp_type
_atom_site_occupancy
_atom_site_symmetry_multiplicity
_atom_site_calc_flag
_atom_site_refinement_flags
Au1 Au 0.36183(4) 0.869729(18) 0.223973(14) 0.03107(13) Uani 1 1 d .
Cl1 Cl 0.2049(3) 0.75296(12) 0.17746(10) 0.0386(5) Uani 1 1 d .
N1 N 0.5506(10) 0.9890(4) 0.3225(3) 0.0324(14) Uani 1 1 d U
N2 N 0.6551(10) 1.0617(4) 0.3326(3) 0.0355(15) Uani 1 1 d U
N3 N 0.6745(10) 1.0934(4) 0.2753(3) 0.0330(15) Uani 1 1 d U
C9 C 0.5033(12) 0.9721(5) 0.2600(4) 0.0368(19) Uani 1 1 d .
C2 C 0.5862(12) 1.0429(5) 0.2283(4) 0.0321(17) Uani 1 1 d U
C3 C 0.5967(12) 1.0622(5) 0.1598(4) 0.0321(17) Uani 1 1 d U
C8 C 0.7559(17) 1.0259(7) 0.1250(5) 0.059(3) Uani 1 1 d U
C1 C 0.914(2) 0.9641(10) 0.1555(7) 0.096(4) Uani 1 1 d U
H9A H 0.9761 0.9901 0.1941 0.144 Uiso 1 1 calc R
H9B H 1.0247 0.9515 0.1254 0.144 Uiso 1 1 calc R
H9C H 0.8417 0.9109 0.1667 0.144 Uiso 1 1 calc R
C7 C 0.763(2) 1.0449(8) 0.0597(6) 0.076(3) Uani 1 1 d U
H7 H 0.8707 1.0199 0.0354 0.091 Uiso 1 1 calc R
C6 C 0.6217(18) 1.0973(7) 0.0300(5) 0.056(2) Uani 1 1 d U
C11 C 0.635(2) 1.1166(8) -0.0412(6) 0.083(4) Uani 1 1 d U
H11A H 0.7181 1.1688 -0.0472 0.124 Uiso 1 1 calc R
H11B H 0.4934 1.1247 -0.0596 0.124 Uiso 1 1 calc R
H11C H 0.7037 1.0685 -0.0625 0.124 Uiso 1 1 calc R
C5 C 0.4625(16) 1.1308(5) 0.0651(4) 0.041(2) Uani 1 1 d .
H5 H 0.3597 1.1658 0.0443 0.049 Uiso 1 1 calc R
C4 C 0.4455(13) 1.1154(5) 0.1302(4) 0.0319(17) Uani 1 1 d .
C10 C 0.2702(16) 1.1533(7) 0.1660(4) 0.053(3) Uani 1 1 d .
H10A H 0.3251 1.1986 0.1941 0.080 Uiso 1 1 calc R
H10B H 0.2040 1.1088 0.1916 0.080 Uiso 1 1 calc R
H10C H 0.1656 1.1775 0.1359 0.080 Uiso 1 1 calc R
C21 C 0.7844(14) 1.1748(5) 0.2681(5) 0.045(2) Uani 1 1 d .
H21A H 0.6870 1.2221 0.2758 0.068 Uiso 1 1 calc R
H21B H 0.8373 1.1792 0.2248 0.068 Uiso 1 1 calc R
H21C H 0.9028 1.1777 0.2990 0.068 Uiso 1 1 calc R
C12 C 0.4995(14) 0.9382(5) 0.3774(4) 0.0368(18) Uani 1 1 d U
C17 C 0.6277(14) 0.8689(5) 0.3937(4) 0.0379(19) Uani 1 1 d U
C16 C 0.5698(18) 0.8199(6) 0.4471(5) 0.053(3) Uani 1 1 d .
H16 H 0.6509 0.7710 0.4589 0.063 Uiso 1 1 calc R
C15 C 0.3957(18) 0.8420(6) 0.4827(5) 0.053(2) Uani 1 1 d .
C20 C 0.342(2) 0.7904(7) 0.5410(5) 0.068(3) Uani 1 1 d U
H20A H 0.4045 0.8179 0.5791 0.102 Uiso 1 1 calc R
H20B H 0.3992 0.7324 0.5370 0.102 Uiso 1 1 calc R
H20C H 0.1892 0.7876 0.5448 0.102 Uiso 1 1 calc R
C14 C 0.2763(18) 0.9119(7) 0.4646(4) 0.054(2) Uani 1 1 d .
H14 H 0.1569 0.9265 0.4886 0.064 Uiso 1 1 calc R
C13 C 0.3252(15) 0.9617(6) 0.4122(4) 0.044(2) Uani 1 1 d .
C19 C 0.1913(17) 1.0381(7) 0.3937(5) 0.058(3) Uani 1 1 d U
H19A H 0.0599 1.0366 0.4170 0.087 Uiso 1 1 calc R
H19B H 0.1592 1.0364 0.3477 0.087 Uiso 1 1 calc R
H19C H 0.2680 1.0910 0.4042 0.087 Uiso 1 1 calc R
C18 C 0.8137(17) 0.8462(6) 0.3548(5) 0.057(3) Uani 1 1 d U
H18A H 0.7650 0.8221 0.3139 0.085 Uiso 1 1 calc R
H18B H 0.9006 0.8039 0.3778 0.085 Uiso 1 1 calc R
H18C H 0.8973 0.8978 0.3472 0.085 Uiso 1 1 calc R

loop_
_atom_site_aniso_label
_atom_site_aniso_U_11
_atom_site_aniso_U_22
_atom_site_aniso_U_33
_atom_site_aniso_U_23
_atom_site_aniso_U_13
_atom_site_aniso_U_12
Au1 0.02889(19) 0.02775(18) 0.0361(2) 0.00587(12) -0.00888(13) -0.00533(11)
Cl1 0.0393(11) 0.0325(10) 0.0435(11) 0.0067(8) -0.0107(9) -0.0116(8)
N1 0.028(3) 0.028(3) 0.040(3) 0.000(2) -0.010(2) -0.002(2)
N2 0.031(3) 0.031(3) 0.045(3) -0.001(3) -0.006(3) 0.001(2)
N3 0.026(3) 0.026(3) 0.046(3) 0.000(2) -0.003(3) -0.001(2)
C9 0.024(4) 0.028(4) 0.057(5) 0.006(4) -0.012(4) 0.000(3)
C2 0.025(3) 0.030(3) 0.041(4) 0.002(3) -0.005(3) 0.003(3)
C3 0.029(3) 0.027(3) 0.040(4) 0.005(3) 0.004(3) -0.001(3)
C8 0.053(4) 0.061(4) 0.063(4) 0.014(4) 0.021(4) 0.015(4)
C1 0.083(6) 0.099(7) 0.106(7) 0.024(6) 0.023(5) 0.036(5)
C7 0.077(5) 0.075(5) 0.076(5) 0.006(4) 0.026(4) 0.017(4)
C6 0.069(4) 0.049(4) 0.052(4) 0.008(3) 0.020(4) 0.004(4)
C11 0.110(8) 0.072(6) 0.068(6) 0.006(5) 0.037(6) 0.008(6)
C5 0.062(6) 0.029(4) 0.032(4) 0.004(3) 0.008(4) 0.004(4)
C4 0.035(4) 0.026(4) 0.035(4) -0.001(3) 0.004(3) 0.002(3)
C10 0.052(6) 0.068(6) 0.039(5) 0.010(5) 0.002(4) 0.035(5)
C21 0.031(5) 0.032(4) 0.072(7) 0.003(4) 0.000(4) -0.003(3)
C12 0.044(4) 0.031(3) 0.035(3) 0.003(3) -0.008(3) -0.004(3)
C17 0.041(4) 0.032(3) 0.040(4) 0.000(3) -0.007(3) -0.003(3)
C16 0.079(7) 0.033(4) 0.045(5) 0.004(4) -0.030(5) -0.001(4)
C15 0.074(7) 0.046(5) 0.039(5) -0.004(4) -0.011(5) -0.013(5)
C20 0.088(7) 0.064(6) 0.051(5) 0.004(5) -0.018(5) -0.020(5)
C14 0.069(7) 0.056(6) 0.036(5) -0.001(4) 0.002(5) -0.009(5)
C13 0.049(5) 0.042(5) 0.039(5) 0.004(4) -0.012(4) -0.008(4)
C19 0.057(5) 0.055(5) 0.063(6) 0.006(4) 0.007(5) 0.009(4)
C18 0.063(4) 0.046(4) 0.061(4) -0.002(4) -0.017(4) 0.009(4)

loop_
_atom_type_symbol
_atom_type_description
_atom_type_scat_dispersion_real
_atom_type_scat_dispersion_imag
_atom_type_scat_source
C C 0.0033 0.0016 'International Tables Vol C Tables 4.2.6.8 and 6.1.1.4'
H H 0.0000 0.0000 'International Tables Vol C Tables 4.2.6.8 and 6.1.1.4'
N N 0.0061 0.0033 'International Tables Vol C Tables 4.2.6.8 and 6.1.1.4'
Cl Cl 0.1484 0.1585 'International Tables Vol C Tables 4.2.6.8 and 6.1.1.4'
Au Au -2.0133 8.8022 'International Tables Vol C Tables 4.2.6.8 and 6.1.1.4'

loop_
_geom_angle_atom_site_label_1
_geom_angle_atom_site_label_2
_geom_angle_atom_site_label_3
_geom_angle
C9 Au1 Cl1 177.1(3)
N2 N1 C9 114.4(7)
N2 N1 C12 117.7(6)
C9 N1 C12 127.8(6)
N3 N2 N1 103.6(6)
N2 N3 C2 113.4(6)
N2 N3 C21 118.7(7)
C2 N3 C21 127.9(7)
N1 C9 C2 103.3(7)
N1 C9 Au1 127.6(6)
C2 C9 Au1 129.1(7)
N3 C2 C9 105.3(7)
N3 C2 C3 123.8(7)
C9 C2 C3 130.8(7)
C8 C3 C4 120.6(8)
C8 C3 C2 119.0(8)
C4 C3 C2 120.4(7)
C3 C8 C7 118.1(9)
C3 C8 C1 121.3(10)
C7 C8 C1 120.6(10)
C8 C1 H9A 109.5
C8 C1 H9B 109.5
H9A C1 H9B 109.5
C8 C1 H9C 109.5
H9A C1 H9C 109.5
H9B C1 H9C 109.5
C6 C7 C8 122.7(10)
C6 C7 H7 118.6
C8 C7 H7 118.6
C7 C6 C5 118.1(10)
C7 C6 C11 121.0(10)
C5 C6 C11 120.9(10)
C6 C11 H11A 109.5
C6 C11 H11B 109.5
H11A C11 H11B 109.5
C6 C11 H11C 109.5
H11A C11 H11C 109.5
H11B C11 H11C 109.5
C6 C5 C4 122.6(9)
C6 C5 H5 118.7
C4 C5 H5 118.7
C5 C4 C3 117.8(7)
C5 C4 C10 120.4(8)
C3 C4 C10 121.8(7)
C4 C10 H10A 109.5
C4 C10 H10B 109.5
H10A C10 H10B 109.5
C4 C10 H10C 109.5
H10A C10 H10C 109.5
H10B C10 H10C 109.5
N3 C21 H21A 109.5
N3 C21 H21B 109.5
H21A C21 H21B 109.5
N3 C21 H21C 109.5
H21A C21 H21C 109.5
H21B C21 H21C 109.5
C17 C12 C13 122.9(8)
C17 C12 N1 118.8(8)
C13 C12 N1 118.3(7)
C12 C17 C16 117.0(9)
C12 C17 C18 121.0(8)
C16 C17 C18 122.0(8)
C15 C16 C17 121.1(9)
C15 C16 H16 119.4
C17 C16 H16 119.4
C14 C15 C16 119.2(9)
C14 C15 C20 120.9(11)
C16 C15 C20 120.0(10)
C15 C20 H20A 109.5
C15 C20 H20B 109.5
H20A C20 H20B 109.5
C15 C20 H20C 109.5
H20A C20 H20C 109.5
H20B C20 H20C 109.5
C15 C14 C13 122.0(10)
C15 C14 H14 119.0
C13 C14 H14 119.0
C14 C13 C12 117.8(9)
C14 C13 C19 120.7(9)
C12 C13 C19 121.5(8)
C13 C19 H19A 109.5
C13 C19 H19B 109.5
H19A C19 H19B 109.5
C13 C19 H19C 109.5
H19A C19 H19C 109.5
H19B C19 H19C 109.5
C17 C18 H18A 109.5
C17 C18 H18B 109.5
H18A C18 H18B 109.5
C17 C18 H18C 109.5
H18A C18 H18C 109.5
H18B C18 H18C 109.5

loop_
_geom_bond_atom_site_label_1
_geom_bond_atom_site_label_2
_geom_bond_distance
Au1 C9 1.974(8)
Au1 Cl1 2.2843(19)
N1 N2 1.329(9)
N1 C9 1.365(11)
N1 C12 1.441(10)
N2 N3 1.309(9)
N3 C2 1.372(10)
N3 C21 1.459(10)
C9 C2 1.399(11)
C2 C3 1.471(11)
C3 C8 1.385(12)
C3 C4 1.402(11)
C8 C7 1.403(16)
C8 C1 1.521(16)
C1 H9A 0.9800
C1 H9B 0.9800
C1 H9C 0.9800
C7 C6 1.353(16)
C7 H7 0.9500
C6 C5 1.371(13)
C6 C11 1.529(15)
C11 H11A 0.9800
C11 H11B 0.9800
C11 H11C 0.9800
C5 C4 1.393(11)
C5 H5 0.9500
C4 C10 1.483(11)
C10 H10A 0.9800
C10 H10B 0.9800
C10 H10C 0.9800
C21 H21A 0.9800
C21 H21B 0.9800
C21 H21C 0.9800
C12 C17 1.392(11)
C12 C13 1.392(13)
C17 C16 1.413(13)
C17 C18 1.497(14)
C16 C15 1.395(15)
C16 H16 0.9500
C15 C14 1.377(15)
C15 C20 1.511(14)
C20 H20A 0.9800
C20 H20B 0.9800
C20 H20C 0.9800
C14 C13 1.388(13)
C14 H14 0.9500
C13 C19 1.511(13)
C19 H19A 0.9800
C19 H19B 0.9800
C19 H19C 0.9800
C18 H18A 0.9800
C18 H18B 0.9800
C18 H18C 0.9800

loop_
_geom_torsion_atom_site_label_1
_geom_torsion_atom_site_label_2
_geom_torsion_atom_site_label_3
_geom_torsion_atom_site_label_4
_geom_torsion
C9 N1 N2 N3 0.6(8)
C12 N1 N2 N3 -178.9(6)
N1 N2 N3 C2 -0.3(8)
N1 N2 N3 C21 -179.8(7)
N2 N1 C9 C2 -0.7(9)
C12 N1 C9 C2 178.9(7)
N2 N1 C9 Au1 177.2(5)
C12 N1 C9 Au1 -3.3(12)
N2 N3 C2 C9 -0.1(9)
C21 N3 C2 C9 179.4(7)
N2 N3 C2 C3 -176.8(7)
C21 N3 C2 C3 2.7(12)
N1 C9 C2 N3 0.4(8)
Au1 C9 C2 N3 -177.4(6)
N1 C9 C2 C3 176.8(8)
Au1 C9 C2 C3 -1.0(13)
N3 C2 C3 C8 94.4(10)
C9 C2 C3 C8 -81.4(12)
N3 C2 C3 C4 -86.7(10)
C9 C2 C3 C4 97.5(10)
C4 C3 C8 C7 0.9(15)
C2 C3 C8 C7 179.8(10)
C4 C3 C8 C1 -176.5(11)
C2 C3 C8 C1 2.5(16)
C3 C8 C7 C6 0.5(19)
C1 C8 C7 C6 177.8(13)
C8 C7 C6 C5 -2.1(19)
C8 C7 C6 C11 179.8(12)
C7 C6 C5 C4 2.4(16)
C11 C6 C5 C4 -179.4(10)
C6 C5 C4 C3 -1.1(13)
C6 C5 C4 C10 179.9(10)
C8 C3 C4 C5 -0.6(12)
C2 C3 C4 C5 -179.4(7)
C8 C3 C4 C10 178.4(9)
C2 C3 C4 C10 -0.5(12)
N2 N1 C12 C17 -98.4(9)
C9 N1 C12 C17 82.1(10)
N2 N1 C12 C13 80.6(9)
C9 N1 C12 C13 -98.9(10)
C13 C12 C17 C16 2.2(12)
N1 C12 C17 C16 -178.9(7)
C13 C12 C17 C18 -179.9(8)
N1 C12 C17 C18 -0.9(12)
C12 C17 C16 C15 -2.0(13)
C18 C17 C16 C15 -179.9(9)
C17 C16 C15 C14 1.3(14)
C17 C16 C15 C20 -177.6(8)
C16 C15 C14 C13 -0.7(15)
C20 C15 C14 C13 178.2(9)
C15 C14 C13 C12 0.8(14)
C15 C14 C13 C19 -179.8(9)
C17 C12 C13 C14 -1.6(13)
N1 C12 C13 C14 179.4(8)
C17 C12 C13 C19 179.0(9)
N1 C12 C13 C19 0.1(12)
